data_8104515
loop_
_publ_author_name
'Somer, M.'
'Peters, K.'
'von Schnering, H.G.'

_publ_section_title
;
 Crystal structure of dipotassium sodium catena-di-muephosphidoindate
;
_journal_name_full 'Zeitschrift fuer Kristallographie (149,1979-)'
_journal_page_first 131
_journal_page_last 132
_journal_volume 194
_journal_year 1991
_chemical_formula_sum 'In K2 Na P2'
_chemical_name_systematic 'K2 Na In P2'
_space_group_IT_number 72
_symmetry_space_group_name_Hall '-I 2 2c'
_symmetry_space_group_name_H-M 'I b a m'
_cell_angle_alpha 90
_cell_angle_beta 90
_cell_angle_gamma 90
_cell_formula_units_Z 4
_cell_length_a 6.6485
_cell_length_b 14.8952
_cell_length_c 6.6269
_cell_volume 656.267
_citation_journal_id_ASTM ZEKRDZ
_cod_data_source_file Somer_ZEKRDZ_1991_1423.cif
_cod_data_source_block In1K2Na1P2
_cod_original_cell_volume 656.2668
_cod_original_formula_sum 'In1 K2 Na1 P2'
_cod_database_code 8104515

loop_
_symmetry_equiv_pos_as_xyz
x,y,z
-x,-y,z
x,-y,-z+1/2
-x,y,-z+1/2
-x,-y,-z
x,y,-z
-x,y,z-1/2
x,-y,z-1/2
x+1/2,y+1/2,z+1/2
-x+1/2,-y+1/2,z+1/2
x+1/2,-y+1/2,-z+1
-x+1/2,y+1/2,-z+1
-x+1/2,-y+1/2,-z+1/2
x+1/2,y+1/2,-z+1/2
-x+1/2,y+1/2,z
x+1/2,-y+1/2,z

loop_
_atom_site_label
_atom_site_type_symbol
_atom_site_fract_x
_atom_site_fract_y
_atom_site_fract_z
_atom_site_occupancy
_atom_site_U_iso_or_equiv
K1 K+1 0.23794 0.82266 0 1 0.0
P1 P-3 0.21418 0.59868 0 1 0.0
Na1 Na+1 0 0 0.25 1 0.0
In1 In+3 0 0.5 0.25 1 0.0
